data_2204659
loop_
_publ_author_name
'Yang, Ming-Hua'
'Li, Yi-Zhi'
'Zhu, Cheng-Jian'
'Pan, Yi'
'Liu, Shan-Hui'

_publ_section_title (<i>R</i>,<i>R</i>)-<i>N</i>,<i>N</i>'-Bis(5-chlorosalicylidene)-1,2-cyclohexanediamine
_journal_issue 12
_journal_name_full 'Acta Crystallographica Section E'
_journal_page_first o2397
_journal_page_last o2398
_journal_paper_doi 10.1107/S1600536804029319
_journal_volume 60
_journal_year 2004
_chemical_formula_iupac 'C20 H20 Cl2 N2 O2'
_chemical_formula_moiety 'C20 H20 Cl2 N2 O2'
_chemical_formula_sum 'C20 H20 Cl2 N2 O2'
_chemical_formula_weight 391.28
_chemical_melting_point 466.2(10)
_chemical_name_common
;
(R,R)-N,N'-Bis(5-chloro-salicylidene)-1,2-cyclohexanediamine
;
_chemical_name_systematic (R,R)-4,4'-dichloro-2,2'-[cyclohexane-1,2-diylbis(nitrilomethylidyne)]diphenol
_space_group_IT_number 18
_symmetry_cell_setting orthorhombic
_symmetry_space_group_name_Hall 'P 2 2ab'
_symmetry_space_group_name_H-M 'P 21 21 2'
_atom_sites_solution_hydrogens geom
_atom_sites_solution_primary direct
_atom_sites_solution_secondary difmap
_cell_angle_alpha 90.00
_cell_angle_beta 90.00
_cell_angle_gamma 90.00
_cell_formula_units_Z 2
_cell_length_a 18.990(6)
_cell_length_b 5.829(2)
_cell_length_c 8.839(3)
_cell_measurement_reflns_used 780
_cell_measurement_temperature 293(2)
_cell_measurement_theta_max 24.98
_cell_measurement_theta_min 2.54
_cell_volume 978.4(6)
_computing_cell_refinement SMART
_computing_data_collection 'SMART (Bruker, 2000)'
_computing_data_reduction 'SAINT (Bruker, 2000)'
_computing_molecular_graphics SHELXTL
_computing_publication_material SHELXTL
_computing_structure_refinement SHELXTL
_computing_structure_solution 'SHELXTL (Bruker, 2000)'
_diffrn_ambient_temperature 293(2)
_diffrn_measured_fraction_theta_full 0.992
_diffrn_measured_fraction_theta_max 0.992
_diffrn_measurement_device_type 'Bruker SMART Apex CCD area-detector'
_diffrn_measurement_method '\f and \w'
_diffrn_radiation_monochromator graphite
_diffrn_radiation_source 'sealed tube'
_diffrn_radiation_type MoK\a
_diffrn_radiation_wavelength 0.71073
_diffrn_reflns_av_R_equivalents 0.0579
_diffrn_reflns_av_sigmaI/netI 0.0413
_diffrn_reflns_limit_h_max 23
_diffrn_reflns_limit_h_min -21
_diffrn_reflns_limit_k_max 7
_diffrn_reflns_limit_k_min -5
_diffrn_reflns_limit_l_max 10
_diffrn_reflns_limit_l_min -10
_diffrn_reflns_number 5037
_diffrn_reflns_theta_full 25.99
_diffrn_reflns_theta_max 25.99
_diffrn_reflns_theta_min 2.14
_diffrn_standards_decay_% 0
_diffrn_standards_interval_count 0
_diffrn_standards_interval_time 0
_diffrn_standards_number 0
_exptl_absorpt_coefficient_mu 0.348
_exptl_absorpt_correction_T_max 0.93
_exptl_absorpt_correction_T_min 0.91
_exptl_absorpt_correction_type multi-scan
_exptl_absorpt_process_details '(SADABS; Bruker, 2000)'
_exptl_crystal_colour yellow
_exptl_crystal_density_diffrn 1.328
_exptl_crystal_density_meas ?
_exptl_crystal_density_method .
_exptl_crystal_description block
_exptl_crystal_F_000 408
_exptl_crystal_size_max 0.30
_exptl_crystal_size_mid 0.24
_exptl_crystal_size_min 0.22
_refine_diff_density_max 0.339
_refine_diff_density_min -0.202
_refine_ls_abs_structure_details '(Flack, 1983)'
_refine_ls_abs_structure_Flack 0.13(15)
_refine_ls_extinction_method none
_refine_ls_goodness_of_fit_ref 1.049
_refine_ls_hydrogen_treatment constr
_refine_ls_matrix_type full
_refine_ls_number_parameters 118
_refine_ls_number_reflns 1879
_refine_ls_number_restraints 0
_refine_ls_restrained_S_all 1.049
_refine_ls_R_factor_all 0.0628
_refine_ls_R_factor_gt 0.0538
_refine_ls_shift/su_max 0.000
_refine_ls_shift/su_mean 0.000
_refine_ls_structure_factor_coef Fsqd
_refine_ls_weighting_details 'calc w = 1/[\s^2^(Fo^2^)+(0.0882P)^2^+0.127P] where P=(Fo^2^+2Fc^2^)/3'
_refine_ls_weighting_scheme calc
_refine_ls_wR_factor_gt 0.1492
_refine_ls_wR_factor_ref 0.1549
_reflns_number_gt 1554
_reflns_number_total 1879
_reflns_threshold_expression I>2\s(I)
_cod_data_source_file cv6411.cif
_cod_data_source_block I
_cod_depositor_comments
;
The following automatic conversions were performed:
'_symmetry_cell_setting' value 'Orthorhombic' changed to 'orthorhombic'
according to '/home/saulius/struct/CIF-dictionaries/cif_core.dic'
dictionary named 'cif_core.dic' version 2.4.1 from 2010-06-29.

Automatic conversion script
Id: cif_fix_enum 1527 2010-12-29 10:47:43Z saulius 

The following automatic conversions were performed:

'_chemical_melting_point' value '465.2-467.2' was changed to
'466.2(10)' - the average value was taken and precision was
estimated.

Automatic conversion script
Id: cif_fix_values 1646 2011-03-28 12:23:43Z adriana 

The following automatic conversions were performed:

'_chemical_melting_point' value '465.2-467.2' was changed to
'466.2(10)' - the average value was taken and precision was
estimated.

'_symmetry_cell_setting' value 'Orthorhombic' changed to
'orthorhombic' according to
/home/saulius/struct/CIF-dictionaries/cif_core.dic dictionary named
'cif_core.dic' version 2.4.1 from 2010-06-29.

Automatic conversion script
Id: cif_fix_values 1715 2011-07-08 13:25:40Z adriana 
;
_cod_database_code 2204659
_cod_database_fobs_code 2204659

loop_
_symmetry_equiv_pos_as_xyz
'x, y, z'
'-x, -y, z'
'-x+1/2, y+1/2, -z'
'x+1/2, -y+1/2, -z'

loop_
_atom_site_label
_atom_site_fract_x
_atom_site_fract_y
_atom_site_fract_z
_atom_site_U_iso_or_equiv
_atom_site_adp_type
_atom_site_calc_flag
_atom_site_refinement_flags
_atom_site_occupancy
_atom_site_type_symbol
Cl1 0.79252(5) -0.0079(2) 1.32170(10) 0.1000(4) Uani d . 1 Cl
C1 0.62495(14) 0.3578(5) 1.0577(4) 0.0660(8) Uani d . 1 C
C2 0.64605(14) 0.1388(5) 1.0135(3) 0.0547(7) Uani d . 1 C
C3 0.69842(14) 0.0309(5) 1.0955(3) 0.0578(6) Uani d . 1 C
H3A 0.7139 -0.1136 1.0658 0.069 Uiso calc R 1 H
C4 0.72761(17) 0.1327(6) 1.2188(3) 0.0660(8) Uani d . 1 C
C5 0.70625(18) 0.3454(6) 1.2646(4) 0.0766(9) Uani d . 1 C
H5A 0.7260 0.4128 1.3501 0.092 Uiso calc R 1 H
C6 0.65548(18) 0.4585(6) 1.1837(4) 0.0757(9) Uani d . 1 C
H6A 0.6413 0.6044 1.2136 0.091 Uiso calc R 1 H
C7 0.61448(14) 0.0243(5) 0.8846(3) 0.0584(7) Uani d . 1 C
H7A 0.6296 -0.1228 0.8599 0.070 Uiso calc R 1 H
C8 0.54043(14) -0.0090(6) 0.6741(3) 0.0701(8) Uani d . 1 C
H8A 0.5546 -0.1703 0.6809 0.084 Uiso calc R 1 H
N1 0.56724(12) 0.1169(4) 0.8047(3) 0.0659(7) Uani d . 1 N
O1 0.57601(12) 0.4740(4) 0.9799(4) 0.0939(8) Uani d . 1 O
H1B 0.5448 0.3877 0.9409 0.113 Uiso d R 1 H
C9 0.57074(19) 0.0973(8) 0.5319(4) 0.0953(13) Uani d . 1 C
H9A 0.6214 0.0766 0.5313 0.114 Uiso calc R 1 H
H9B 0.5612 0.2608 0.5319 0.114 Uiso calc R 1 H
C10 0.5395(2) -0.0100(11) 0.3902(5) 0.1173(16) Uani d . 1 C
H10A 0.5584 0.0662 0.3015 0.141 Uiso calc R 1 H
H10B 0.5527 -0.1706 0.3853 0.141 Uiso calc R 1 H

loop_
_atom_site_aniso_label
_atom_site_aniso_U_11
_atom_site_aniso_U_22
_atom_site_aniso_U_33
_atom_site_aniso_U_12
_atom_site_aniso_U_13
_atom_site_aniso_U_23
Cl1 0.1079(7) 0.1231(8) 0.0688(5) 0.0129(6) -0.0143(5) 0.0196(6)
C3 0.0660(14) 0.0530(14) 0.0544(14) 0.0061(13) 0.0141(12) 0.0052(13)
C7 0.0589(13) 0.0510(14) 0.0652(15) -0.0065(14) 0.0106(12) -0.0003(15)
C2 0.0520(13) 0.0504(14) 0.0617(16) -0.0017(12) 0.0123(12) 0.0031(13)
C6 0.0768(18) 0.0619(18) 0.088(2) -0.0050(15) 0.0258(18) -0.018(2)
C8 0.0564(14) 0.0754(17) 0.0786(19) -0.0159(15) 0.0021(14) -0.002(2)
N1 0.0521(12) 0.0646(14) 0.0810(17) -0.0085(11) -0.0036(12) 0.0013(14)
C5 0.083(2) 0.090(2) 0.0570(17) -0.0152(19) 0.0182(16) -0.0123(16)
O1 0.0740(13) 0.0618(13) 0.146(2) 0.0169(12) -0.0109(14) -0.0030(16)
C4 0.0727(17) 0.0739(17) 0.0513(15) -0.0003(16) 0.0126(13) 0.0079(14)
C1 0.0551(15) 0.0565(16) 0.087(2) 0.0003(14) 0.0159(14) -0.0026(16)
C9 0.0695(19) 0.127(3) 0.089(3) -0.031(2) 0.0046(18) 0.009(2)
C10 0.107(3) 0.168(4) 0.077(2) -0.051(3) 0.014(2) -0.012(3)

loop_
_atom_type_symbol
_atom_type_description
_atom_type_scat_dispersion_real
_atom_type_scat_dispersion_imag
_atom_type_scat_source
C C 0.0033 0.0016 'International Tables Vol C Tables 4.2.6.8 and 6.1.1.4'
H H 0.0000 0.0000 'International Tables Vol C Tables 4.2.6.8 and 6.1.1.4'
N N 0.0061 0.0033 'International Tables Vol C Tables 4.2.6.8 and 6.1.1.4'
O O 0.0106 0.0060 'International Tables Vol C Tables 4.2.6.8 and 6.1.1.4'
Cl Cl 0.1484 0.1585 'International Tables Vol C Tables 4.2.6.8 and 6.1.1.4'

loop_
_geom_angle_atom_site_label_1
_geom_angle_atom_site_label_2
_geom_angle_atom_site_label_3
_geom_angle_site_symmetry_1
_geom_angle_site_symmetry_3
_geom_angle
C4 C3 C2 . . 121.0(3)
C4 C3 H3A . . 119.5
C2 C3 H3A . . 119.5
N1 C7 C2 . . 122.4(3)
N1 C7 H7A . . 118.8
C2 C7 H7A . . 118.8
C3 C2 C1 . . 118.5(3)
C3 C2 C7 . . 120.0(3)
C1 C2 C7 . . 121.5(3)
C5 C6 C1 . . 120.7(3)
C5 C6 H6A . . 119.7
C1 C6 H6A . . 119.7
N1 C8 C9 . . 108.5(3)
N1 C8 C8 . 2_655 108.3(2)
C9 C8 C8 . 2_655 110.6(2)
N1 C8 H8A . . 109.8
C9 C8 H8A . . 109.8
C8 C8 H8A 2_655 . 109.8
C7 N1 C8 . . 118.4(3)
C4 C5 C6 . . 119.4(3)
C4 C5 H5A . . 120.3
C6 C5 H5A . . 120.3
C1 O1 H1B . . 113.1
C3 C4 C5 . . 120.9(3)
C3 C4 Cl1 . . 120.2(3)
C5 C4 Cl1 . . 118.9(3)
O1 C1 C6 . . 119.2(3)
O1 C1 C2 . . 121.2(3)
C6 C1 C2 . . 119.5(3)
C8 C9 C10 . . 111.5(3)
C8 C9 H9A . . 109.3
C10 C9 H9A . . 109.3
C8 C9 H9B . . 109.3
C10 C9 H9B . . 109.3
H9A C9 H9B . . 108.0
C10 C10 C9 2_655 . 110.9(4)
C10 C10 H10A 2_655 . 109.5
C9 C10 H10A . . 109.5
C10 C10 H10B 2_655 . 109.5
C9 C10 H10B . . 109.5
H10A C10 H10B . . 108.0

loop_
_geom_bond_atom_site_label_1
_geom_bond_atom_site_label_2
_geom_bond_site_symmetry_2
_geom_bond_distance
Cl1 C4 . 1.737(3)
C3 C4 . 1.359(4)
C3 C2 . 1.382(4)
C3 H3A . 0.9300
C7 N1 . 1.263(4)
C7 C2 . 1.450(4)
C7 H7A . 0.9300
C2 C1 . 1.394(4)
C6 C5 . 1.370(5)
C6 C1 . 1.387(5)
C6 H6A . 0.9300
C8 N1 . 1.460(4)
C8 C9 . 1.515(5)
C8 C8 2_655 1.539(6)
C8 H8A . 0.9800
C5 C4 . 1.366(5)
C5 H5A . 0.9300
O1 C1 . 1.340(4)
O1 H1B . 0.8498
C9 C10 . 1.520(6)
C9 H9A . 0.9700
C9 H9B . 0.9700
C10 C10 2_655 1.505(9)
C10 H10A . 0.9700
C10 H10B . 0.9700

loop_
_geom_hbond_atom_site_label_D
_geom_hbond_atom_site_label_H
_geom_hbond_atom_site_label_A
_geom_hbond_site_symmetry_A
_geom_hbond_distance_DH
_geom_hbond_distance_HA
_geom_hbond_distance_DA
_geom_hbond_angle_DHA
O1 H1B N1 . 0.85 2.03 2.599(4) 124
O1 H1B O1 2_665 0.85 2.46 2.903(5) 114
